data_1530470
loop_
_publ_author_name
'Murasik, A.'
'Fischer, P.'
'Szczepaniak, W.'

_publ_section_title
;
 Neutron diffraction study of long-range antiferromagnetic order and
 crystal structure of uranium (III) tri-iodide
;
_journal_name_full 'Journal of Physics C'
_journal_page_first 1847
_journal_page_last 1854
_journal_volume 14
_journal_year 1981
_chemical_formula_sum 'I3 U'
_chemical_name_systematic 'U I3'
_space_group_IT_number 63
_symmetry_space_group_name_Hall '-C 2c 2'
_symmetry_space_group_name_H-M 'C m c m'
_cell_angle_alpha 90
_cell_angle_beta 90
_cell_angle_gamma 90
_cell_formula_units_Z 4
_cell_length_a 4.334
_cell_length_b 14.024
_cell_length_c 10.013
_cell_volume 608.590
_citation_journal_id_ASTM JPSOAW
_cod_data_source_file Murasik_JPSOAW_1981_798.cif
_cod_data_source_block I3U1
_cod_original_cell_volume 608.5903
_cod_original_formula_sum 'I3 U1'
_cod_database_code 1530470

loop_
_symmetry_equiv_pos_as_xyz
x,y,z
-x,-y,z+1/2
x,-y,-z
-x,y,-z+1/2
-x,-y,-z
x,y,-z-1/2
-x,y,z
x,-y,z-1/2
x+1/2,y+1/2,z
-x+1/2,-y+1/2,z+1/2
x+1/2,-y+1/2,-z
-x+1/2,y+1/2,-z+1/2
-x+1/2,-y+1/2,-z
x+1/2,y+1/2,-z-1/2
-x+1/2,y+1/2,z
x+1/2,-y+1/2,z-1/2

loop_
_atom_site_label
_atom_site_type_symbol
_atom_site_fract_x
_atom_site_fract_y
_atom_site_fract_z
_atom_site_occupancy
_atom_site_U_iso_or_equiv
I2 I-1 0 0.3571 0.0646 1 0.0
I1 I-1 0 0.0812 0.25 1 0.0
U1 U+3 0 -0.2561 0.25 1 0.0
